data_7207378
loop_
_publ_author_name
'D'Vries, Richard F.'
'Iglesias, Marta'
'Snejko, Natalia'
'Alvarez-Garcia, Susana'
'Guti\'errez-Puebla, Enrique'
'Monge, M. Angeles'

_publ_section_title
;
 Mixed lanthanide succinate--sulfate 3D MOFs: catalysts in nitroaromatic
 reduction reactions and emitting materials
;
_journal_issue 3
_journal_name_full 'Journal of Materials Chemistry'
_journal_page_first 1191
_journal_paper_doi 10.1039/c1jm14677g
_journal_volume 22
_journal_year 2012
_chemical_formula_moiety 'C8 H12 O14 S Sm2'
_chemical_formula_sum 'C8 H12 O14 S Sm2'
_chemical_formula_weight 664.94
_chemical_name_systematic
;
?
;
_space_group_IT_number 14
_symmetry_cell_setting monoclinic
_symmetry_space_group_name_Hall '-P 2yn'
_symmetry_space_group_name_H-M 'P 1 21/n 1'
_atom_sites_solution_hydrogens geom
_atom_sites_solution_primary direct
_atom_sites_solution_secondary difmap
_audit_creation_method SHELXL-97
_cell_angle_alpha 90.00
_cell_angle_beta 110.1280(10)
_cell_angle_gamma 90.00
_cell_formula_units_Z 4
_cell_length_a 12.6365(6)
_cell_length_b 9.5308(4)
_cell_length_c 12.8091(6)
_cell_measurement_reflns_used 4513
_cell_measurement_temperature 571(2)
_cell_measurement_theta_max 28.71
_cell_measurement_theta_min 2.73
_cell_volume 1448.46(11)
_computing_cell_refinement 'Bruker SMART'
_computing_data_collection 'Bruker SMART'
_computing_data_reduction 'Bruker SAINT'
_computing_molecular_graphics 'Bruker SHELXTL'
_computing_publication_material 'Bruker SHELXTL'
_computing_structure_refinement 'SHELXL-97 (Sheldrick, 1997)'
_computing_structure_solution 'SHELXS-97 (Sheldrick, 1990)'
_diffrn_ambient_temperature 571(2)
_diffrn_measured_fraction_theta_full 0.994
_diffrn_measured_fraction_theta_max 0.994
_diffrn_measurement_device_type 'CCD area detector'
_diffrn_measurement_method 'phi and omega scans'
_diffrn_radiation_monochromator graphite
_diffrn_radiation_source 'fine-focus sealed tube'
_diffrn_radiation_type MoK\a
_diffrn_radiation_wavelength 0.71073
_diffrn_reflns_av_R_equivalents 0.0436
_diffrn_reflns_av_sigmaI/netI 0.0373
_diffrn_reflns_limit_h_max 15
_diffrn_reflns_limit_h_min -15
_diffrn_reflns_limit_k_max 11
_diffrn_reflns_limit_k_min -11
_diffrn_reflns_limit_l_max 15
_diffrn_reflns_limit_l_min -15
_diffrn_reflns_number 10285
_diffrn_reflns_theta_full 25.03
_diffrn_reflns_theta_max 25.03
_diffrn_reflns_theta_min 1.95
_exptl_absorpt_coefficient_mu 8.253
_exptl_absorpt_correction_T_max 0.7898
_exptl_absorpt_correction_T_min 0.5492
_exptl_absorpt_correction_type multi-scan
_exptl_absorpt_process_details SADABS
_exptl_crystal_colour 'light yellow'
_exptl_crystal_density_diffrn 3.049
_exptl_crystal_density_method 'not measured'
_exptl_crystal_description prism
_exptl_crystal_F_000 1248
_exptl_crystal_size_max 0.11
_exptl_crystal_size_mid 0.07
_exptl_crystal_size_min 0.04
_refine_diff_density_max 1.648
_refine_diff_density_min -1.319
_refine_diff_density_rms 0.218
_refine_ls_extinction_method none
_refine_ls_goodness_of_fit_ref 1.272
_refine_ls_hydrogen_treatment mixed
_refine_ls_matrix_type full
_refine_ls_number_parameters 236
_refine_ls_number_reflns 2549
_refine_ls_number_restraints 0
_refine_ls_restrained_S_all 1.272
_refine_ls_R_factor_all 0.0489
_refine_ls_R_factor_gt 0.0365
_refine_ls_shift/su_max 0.000
_refine_ls_shift/su_mean 0.000
_refine_ls_structure_factor_coef Fsqd
_refine_ls_weighting_details 'calc w=1/[\s^2^(Fo^2^)+(0.0120P)^2^+26.0064P] where P=(Fo^2^+2Fc^2^)/3'
_refine_ls_weighting_scheme calc
_refine_ls_wR_factor_gt 0.0821
_refine_ls_wR_factor_ref 0.0850
_reflns_number_gt 2179
_reflns_number_total 2549
_reflns_threshold_expression >2sigma(I)
_cod_data_source_file c1jm14677g.txt
_cod_data_source_block data2t_4
_cod_depositor_comments
;
The following automatic conversions were performed:

'_symmetry_cell_setting' value 'Monoclinic' changed to 'monoclinic'
according to /home/saulius/struct/CIF-dictionaries/cif_core.dic
dictionary named 'cif_core.dic' version 2.4.1 from 2010-06-29.

Automatic conversion script
Id: cif_fix_values 1715 2011-07-08 13:25:40Z adriana 
;
_cod_original_sg_symbol_H-M P2(1)/n
_cod_database_code 7207378

loop_
_symmetry_equiv_pos_as_xyz
'x, y, z'
'-x+1/2, y+1/2, -z+1/2'
'-x, -y, -z'
'x-1/2, -y-1/2, z-1/2'

loop_
_atom_site_label
_atom_site_type_symbol
_atom_site_fract_x
_atom_site_fract_y
_atom_site_fract_z
_atom_site_U_iso_or_equiv
_atom_site_adp_type
_atom_site_occupancy
_atom_site_symmetry_multiplicity
_atom_site_calc_flag
_atom_site_refinement_flags
H13B H 0.324(12) 0.370(14) 0.223(12) 0.04(4) Uiso 1 1 d .
H10A H 0.738(14) 0.141(17) 0.219(12) 0.06(5) Uiso 1 1 d .
H13A H 0.296(11) 0.382(13) 0.312(10) 0.02(4) Uiso 1 1 d .
H10B H 0.688(8) 0.167(10) 0.294(9) 0.00(3) Uiso 1 1 d .
Sm1 Sm 0.45898(4) 0.15763(5) 0.38406(4) 0.00904(14) Uani 1 1 d .
Sm2 Sm 0.55156(4) 0.36721(5) 0.13110(4) 0.00879(14) Uani 1 1 d .
S1 S 0.7492(2) -0.0027(3) 0.5026(2) 0.0104(5) Uani 1 1 d .
O6 O 0.4556(6) 0.1712(7) 0.1864(5) 0.0142(15) Uani 1 1 d .
O14 O 0.6628(6) 0.1014(7) 0.4405(6) 0.0162(16) Uani 1 1 d .
C1 C 0.6363(8) 0.4521(10) 0.3644(8) 0.0119(14) Uani 1 1 d .
C7 C 0.3617(8) 0.1031(10) 0.1436(8) 0.0119(14) Uani 1 1 d .
C5 C 0.4973(8) 0.2600(10) -0.0923(8) 0.012(2) Uani 1 1 d .
O2 O 0.5581(6) 0.3622(7) 0.3334(6) 0.0149(15) Uani 1 1 d .
O1 O 0.6690(6) 0.5072(8) 0.2906(6) 0.0194(17) Uani 1 1 d .
O11 O 0.3455(6) 0.4256(7) 0.0830(5) 0.0148(15) Uani 1 1 d .
O7 O 0.5437(7) 0.1847(7) -0.0079(6) 0.0221(18) Uani 1 1 d .
O12 O 0.2976(6) 0.1016(7) 0.4364(6) 0.0153(15) Uani 1 1 d .
C6 C 0.3095(9) 0.0921(11) 0.0224(8) 0.016(2) Uani 1 1 d .
H6A H 0.3607 0.0429 -0.0066 0.019 Uiso 1 1 calc R
H6B H 0.2986 0.1858 -0.0091 0.019 Uiso 1 1 calc R
O4 O 0.5250(6) 0.0905(7) 0.5952(6) 0.0160(16) Uani 1 1 d .
O8 O 0.5252(6) 0.6122(7) 0.0766(5) 0.0141(15) Uani 1 1 d .
O9 O 0.7119(6) 0.4202(8) 0.0776(5) 0.0176(16) Uani 1 1 d .
O5 O 0.3197(6) 0.0485(8) 0.2094(6) 0.0217(17) Uani 1 1 d .
O3 O 0.4989(6) 0.3097(7) 0.5441(6) 0.0185(17) Uani 1 1 d .
O10 O 0.6922(7) 0.2005(8) 0.2382(7) 0.0195(17) Uani 1 1 d .
O13 O 0.3251(7) 0.3419(9) 0.2887(7) 0.0217(19) Uani 1 1 d .
C8 C 0.5249(8) 0.2199(10) 0.6194(8) 0.011(2) Uani 1 1 d .
C2 C 0.6961(9) 0.4843(11) 0.4841(8) 0.017(2) Uani 1 1 d .
H2A H 0.6512 0.4535 0.5279 0.021 Uiso 1 1 calc R
H2B H 0.7080 0.5846 0.4943 0.021 Uiso 1 1 calc R
C4 C 0.4725(9) 0.2028(11) -0.2077(8) 0.014(2) Uani 1 1 d .
H4A H 0.3952 0.2243 -0.2528 0.016 Uiso 1 1 calc R
H4B H 0.4811 0.1016 -0.2044 0.016 Uiso 1 1 calc R
C3 C 0.5523(9) 0.2668(11) -0.2609(8) 0.015(2) Uani 1 1 d .
H3A H 0.5477 0.3682 -0.2586 0.018 Uiso 1 1 calc R
H3B H 0.6291 0.2398 -0.2181 0.018 Uiso 1 1 calc R

loop_
_atom_site_aniso_label
_atom_site_aniso_U_11
_atom_site_aniso_U_22
_atom_site_aniso_U_33
_atom_site_aniso_U_23
_atom_site_aniso_U_13
_atom_site_aniso_U_12
Sm1 0.0093(3) 0.0103(3) 0.0076(3) 0.00059(19) 0.0030(2) -0.0007(2)
Sm2 0.0089(3) 0.0103(3) 0.0073(3) 0.00087(19) 0.00302(19) 0.0000(2)
S1 0.0088(11) 0.0119(12) 0.0115(12) -0.0003(9) 0.0048(10) -0.0012(10)
O6 0.012(4) 0.015(4) 0.013(3) -0.001(3) 0.002(3) -0.004(3)
O14 0.011(4) 0.018(4) 0.019(4) 0.007(3) 0.003(3) 0.004(3)
C1 0.012(3) 0.007(3) 0.015(4) 0.000(3) 0.003(3) 0.005(3)
C7 0.012(3) 0.007(3) 0.015(4) 0.000(3) 0.003(3) 0.005(3)
C5 0.014(5) 0.014(5) 0.009(5) -0.001(4) 0.006(4) -0.005(4)
O2 0.015(4) 0.015(4) 0.017(4) -0.002(3) 0.008(3) -0.005(3)
O1 0.022(4) 0.025(4) 0.009(3) 0.000(3) 0.003(3) -0.012(3)
O11 0.011(4) 0.022(4) 0.010(3) 0.005(3) 0.003(3) 0.004(3)
O7 0.040(5) 0.012(4) 0.015(4) 0.001(3) 0.011(4) 0.008(3)
O12 0.013(4) 0.018(4) 0.018(4) 0.008(3) 0.010(3) 0.002(3)
C6 0.016(5) 0.015(5) 0.013(5) -0.001(4) 0.001(4) -0.001(4)
O4 0.024(4) 0.010(4) 0.015(4) -0.003(3) 0.008(3) 0.002(3)
O8 0.017(4) 0.009(4) 0.013(3) -0.001(3) 0.001(3) 0.003(3)
O9 0.023(4) 0.021(4) 0.010(4) 0.006(3) 0.007(3) 0.002(3)
O5 0.023(4) 0.028(4) 0.016(4) 0.004(3) 0.008(3) -0.012(3)
O3 0.029(4) 0.017(4) 0.013(4) 0.002(3) 0.012(3) 0.004(3)
O10 0.019(4) 0.024(4) 0.020(4) 0.011(3) 0.013(4) 0.013(3)
O13 0.029(5) 0.018(4) 0.024(5) 0.005(4) 0.017(4) 0.013(4)
C8 0.009(5) 0.010(5) 0.013(5) -0.004(4) 0.002(4) 0.005(4)
C2 0.013(6) 0.022(6) 0.017(5) 0.000(4) 0.005(4) -0.001(5)
C4 0.013(5) 0.014(5) 0.015(5) -0.005(4) 0.006(4) -0.003(4)
C3 0.016(6) 0.019(6) 0.008(5) -0.006(4) 0.002(4) 0.002(4)

loop_
_atom_type_symbol
_atom_type_description
_atom_type_scat_dispersion_real
_atom_type_scat_dispersion_imag
_atom_type_scat_source
C C 0.0033 0.0016 'International Tables Vol C Tables 4.2.6.8 and 6.1.1.4'
H H 0.0000 0.0000 'International Tables Vol C Tables 4.2.6.8 and 6.1.1.4'
O O 0.0106 0.0060 'International Tables Vol C Tables 4.2.6.8 and 6.1.1.4'
S S 0.1246 0.1234 'International Tables Vol C Tables 4.2.6.8 and 6.1.1.4'
Sm Sm -0.1638 3.4418 'International Tables Vol C Tables 4.2.6.8 and 6.1.1.4'

loop_
_geom_angle_atom_site_label_1
_geom_angle_atom_site_label_2
_geom_angle_atom_site_label_3
_geom_angle
_geom_angle_site_symmetry_1
_geom_angle_site_symmetry_3
O4 Sm1 O12 78.3(2) 3_656 .
O4 Sm1 O3 121.1(2) 3_656 .
O12 Sm1 O3 81.2(2) . .
O4 Sm1 O13 141.6(3) 3_656 .
O12 Sm1 O13 78.1(3) . .
O3 Sm1 O13 84.3(3) . .
O4 Sm1 O14 73.3(2) 3_656 .
O12 Sm1 O14 139.6(2) . .
O3 Sm1 O14 89.4(2) . .
O13 Sm1 O14 140.2(3) . .
O4 Sm1 O2 140.0(2) 3_656 .
O12 Sm1 O2 141.7(2) . .
O3 Sm1 O2 77.1(2) . .
O13 Sm1 O2 68.7(3) . .
O14 Sm1 O2 71.6(2) . .
O4 Sm1 O6 97.7(2) 3_656 .
O12 Sm1 O6 124.5(2) . .
O3 Sm1 O6 138.3(2) . .
O13 Sm1 O6 72.1(3) . .
O14 Sm1 O6 87.8(2) . .
O2 Sm1 O6 62.6(2) . .
O4 Sm1 O5 72.4(2) 3_656 .
O12 Sm1 O5 76.1(2) . .
O3 Sm1 O5 150.4(3) . .
O13 Sm1 O5 72.8(3) . .
O14 Sm1 O5 120.1(2) . .
O2 Sm1 O5 110.1(2) . .
O6 Sm1 O5 51.0(2) . .
O4 Sm1 O4 70.0(3) 3_656 .
O12 Sm1 O4 70.1(2) . .
O3 Sm1 O4 51.1(2) . .
O13 Sm1 O4 127.5(3) . .
O14 Sm1 O4 73.5(2) . .
O2 Sm1 O4 116.4(2) . .
O6 Sm1 O4 159.8(2) . .
O5 Sm1 O4 133.3(2) . .
O4 Sm1 C8 96.0(2) 3_656 .
O12 Sm1 C8 74.0(3) . .
O3 Sm1 C8 25.1(2) . .
O13 Sm1 C8 105.9(3) . .
O14 Sm1 C8 81.0(2) . .
O2 Sm1 C8 96.8(3) . .
O6 Sm1 C8 159.0(3) . .
O5 Sm1 C8 149.6(3) . .
O4 Sm1 C8 26.0(2) . .
O4 Sm1 C7 86.0(2) 3_656 .
O12 Sm1 C7 99.4(3) . .
O3 Sm1 C7 152.0(2) . .
O13 Sm1 C7 68.7(3) . .
O14 Sm1 C7 106.5(3) . .
O2 Sm1 C7 86.1(2) . .
O6 Sm1 C7 26.0(2) . .
O5 Sm1 C7 25.1(2) . .
O4 Sm1 C7 155.1(2) . .
C8 Sm1 C7 172.5(3) . .
O4 Sm1 Sm1 36.92(16) 3_656 3_656
O12 Sm1 Sm1 70.36(16) . 3_656
O3 Sm1 Sm1 84.16(16) . 3_656
O13 Sm1 Sm1 147.6(2) . 3_656
O14 Sm1 Sm1 69.66(16) . 3_656
O2 Sm1 Sm1 136.85(16) . 3_656
O6 Sm1 Sm1 132.69(16) . 3_656
O5 Sm1 Sm1 105.27(16) . 3_656
O4 Sm1 Sm1 33.07(14) . 3_656
C8 Sm1 Sm1 59.08(19) . 3_656
C7 Sm1 Sm1 122.62(18) . 3_656
O9 Sm2 O10 76.9(3) . .
O9 Sm2 O8 76.2(2) . .
O10 Sm2 O8 142.6(3) . .
O9 Sm2 O6 142.1(2) . .
O10 Sm2 O6 71.2(3) . .
O8 Sm2 O6 141.3(2) . .
O9 Sm2 O1 78.3(2) . .
O10 Sm2 O1 76.8(3) . .
O8 Sm2 O1 72.6(2) . .
O6 Sm2 O1 112.8(2) . .
O9 Sm2 O7 76.8(3) . .
O10 Sm2 O7 77.6(3) . .
O8 Sm2 O7 120.2(2) . .
O6 Sm2 O7 76.8(2) . .
O1 Sm2 O7 147.5(3) . .
O9 Sm2 O8 74.8(2) . 3_665
O10 Sm2 O8 126.3(3) . 3_665
O8 Sm2 O8 69.8(2) . 3_665
O6 Sm2 O8 108.4(2) . 3_665
O1 Sm2 O8 137.8(2) . 3_665
O7 Sm2 O8 52.0(2) . 3_665
O9 Sm2 O11 141.6(2) . .
O10 Sm2 O11 140.9(3) . .
O8 Sm2 O11 71.9(2) . .
O6 Sm2 O11 70.6(2) . .
O1 Sm2 O11 111.1(2) . .
O7 Sm2 O11 101.4(2) . .
O8 Sm2 O11 74.5(2) 3_665 .
O9 Sm2 O2 123.7(2) . .
O10 Sm2 O2 69.8(3) . .
O8 Sm2 O2 105.2(2) . .
O6 Sm2 O2 62.8(2) . .
O1 Sm2 O2 51.1(2) . .
O7 Sm2 O2 134.1(2) . .
O8 Sm2 O2 160.1(2) 3_665 .
O11 Sm2 O2 85.6(2) . .
O9 Sm2 C5 74.2(3) . .
O10 Sm2 C5 101.9(3) . .
O8 Sm2 C5 95.3(3) . .
O6 Sm2 C5 92.5(2) . .
O1 Sm2 C5 152.0(3) . .
O7 Sm2 C5 25.7(3) . .
O8 Sm2 C5 26.3(2) 3_665 .
O11 Sm2 C5 87.9(3) . .
O2 Sm2 C5 155.2(2) . .
O9 Sm2 C1 100.7(3) . .
O10 Sm2 C1 70.4(3) . .
O8 Sm2 C1 89.6(2) . .
O6 Sm2 C1 87.7(2) . .
O1 Sm2 C1 25.5(3) . .
O7 Sm2 C1 147.5(2) . .
O8 Sm2 C1 159.4(2) 3_665 .
O11 Sm2 C1 100.0(2) . .
O2 Sm2 C1 25.6(2) . .
C5 Sm2 C1 171.7(3) . .
O9 Sm2 Sm2 72.19(16) . 3_665
O10 Sm2 Sm2 147.4(2) . 3_665
O8 Sm2 Sm2 35.55(15) . 3_665
O6 Sm2 Sm2 131.61(16) . 3_665
O1 Sm2 Sm2 106.23(17) . 3_665
O7 Sm2 Sm2 85.45(16) . 3_665
O8 Sm2 Sm2 34.26(15) 3_665 3_665
O11 Sm2 Sm2 69.44(15) . 3_665
O2 Sm2 Sm2 137.70(16) . 3_665
C5 Sm2 Sm2 60.0(2) . 3_665
C1 Sm2 Sm2 125.17(18) . 3_665
O12 S1 O9 110.0(4) 3_656 2_645
O12 S1 O14 110.9(4) 3_656 .
O9 S1 O14 108.5(4) 2_645 .
O12 S1 O11 109.4(4) 3_656 4_666
O9 S1 O11 109.7(4) 2_645 4_666
O14 S1 O11 108.4(4) . 4_666
C7 O6 Sm2 136.7(6) . .
C7 O6 Sm1 95.5(6) . .
Sm2 O6 Sm1 119.3(3) . .
S1 O14 Sm1 142.8(4) . .
O2 C1 O1 117.8(9) . .
O2 C1 C2 121.9(9) . .
O1 C1 C2 120.1(9) . .
O2 C1 Sm2 61.2(5) . .
O1 C1 Sm2 56.7(5) . .
C2 C1 Sm2 171.1(7) . .
O5 C7 O6 117.4(9) . .
O5 C7 C6 122.8(9) . .
O6 C7 C6 119.8(9) . .
O5 C7 Sm1 59.4(5) . .
O6 C7 Sm1 58.5(5) . .
C6 C7 Sm1 173.7(7) . .
O7 C5 O8 118.0(9) . 3_665
O7 C5 C4 121.0(9) . .
O8 C5 C4 121.1(9) 3_665 .
O7 C5 Sm2 58.0(5) . .
O8 C5 Sm2 59.9(5) 3_665 .
C4 C5 Sm2 178.4(7) . .
C1 O2 Sm1 147.9(6) . .
C1 O2 Sm2 93.2(6) . .
Sm1 O2 Sm2 115.4(3) . .
C1 O1 Sm2 97.8(6) . .
S1 O11 Sm2 143.8(4) 4_565 .
C5 O7 Sm2 96.2(6) . .
S1 O12 Sm1 145.2(4) 3_656 .
C7 C6 C2 113.8(9) . 4_565
C8 O4 Sm1 160.7(6) . 3_656
C8 O4 Sm1 89.3(6) . .
Sm1 O4 Sm1 110.0(2) 3_656 .
C5 O8 Sm2 152.2(6) 3_665 .
C5 O8 Sm2 93.8(5) 3_665 3_665
Sm2 O8 Sm2 110.2(2) . 3_665
S1 O9 Sm2 144.8(4) 2_655 .
C7 O5 Sm1 95.6(6) . .
C8 O3 Sm1 99.6(6) . .
O3 C8 O4 120.0(9) . .
O3 C8 C3 119.2(8) . 1_556
O4 C8 C3 120.8(9) . 1_556
O3 C8 Sm1 55.3(5) . .
O4 C8 Sm1 64.7(5) . .
C3 C8 Sm1 173.9(7) 1_556 .
C1 C2 C6 108.6(8) . 4_666
C5 C4 C3 110.4(8) . .
C8 C3 C4 112.2(8) 1_554 .

loop_
_geom_bond_atom_site_label_1
_geom_bond_atom_site_label_2
_geom_bond_distance
_geom_bond_site_symmetry_2
Sm1 O4 2.380(7) 3_656
Sm1 O12 2.415(7) .
Sm1 O3 2.417(7) .
Sm1 O13 2.453(8) .
Sm1 O14 2.482(7) .
Sm1 O2 2.520(7) .
Sm1 O6 2.521(7) .
Sm1 O5 2.544(7) .
Sm1 O4 2.621(7) .
Sm1 C8 2.899(9) .
Sm1 C7 2.943(10) .
Sm2 O9 2.406(7) .
Sm2 O10 2.426(7) .
Sm2 O8 2.427(7) .
Sm2 O6 2.460(7) .
Sm2 O1 2.464(7) .
Sm2 O7 2.467(7) .
Sm2 O8 2.507(7) 3_665
Sm2 O11 2.523(7) .
Sm2 O2 2.564(7) .
Sm2 C5 2.890(9) .
Sm2 C1 2.921(10) .
S1 O12 1.472(7) 3_656
S1 O9 1.478(7) 2_645
S1 O14 1.487(7) .
S1 O11 1.490(7) 4_666
O6 C7 1.297(12) .
C1 O2 1.264(12) .
C1 O1 1.269(12) .
C1 C2 1.490(14) .
C7 O5 1.254(12) .
C7 C6 1.467(13) .
C5 O7 1.262(12) .
C5 O8 1.282(12) 3_665
C5 C4 1.503(13) .
O11 S1 1.490(7) 4_565
O12 S1 1.472(7) 3_656
C6 C2 1.529(14) 4_565
O4 C8 1.272(12) .
O4 Sm1 2.380(7) 3_656
O8 C5 1.282(12) 3_665
O8 Sm2 2.507(7) 3_665
O9 S1 1.478(7) 2_655
O3 C8 1.246(12) .
C8 C3 1.519(13) 1_556
C2 C6 1.529(14) 4_666
C4 C3 1.526(14) .
C3 C8 1.519(13) 1_554
